data_7209772
loop_
_publ_author_name
'Drebushchak, Tatiana N.'
'Pankrushina, Natalia A.'
'Mikheev, Aleksandr N.'
'Thumm, Manfred K. A.'

_publ_section_title
;
 Crystalline products of tolbutamide decomposition in water after
 microwave treatment
;
_journal_issue 18
_journal_name_full CrystEngComm
_journal_page_first 3582
_journal_paper_doi 10.1039/c3ce40145f
_journal_volume 15
_journal_year 2013
_chemical_compound_source
;
Starting reagent was purchased from SIGMA
;
_chemical_formula_moiety 'C4 H12 N +, C12 H17 N2 O3 S -'
_chemical_formula_sum 'C16 H29 N3 O3 S'
_chemical_formula_weight 343.48
_chemical_name_common 'n-butylammoniun salt of tolbutamide'
_space_group_IT_number 14
_symmetry_cell_setting monoclinic
_symmetry_space_group_name_Hall '-P 2yn'
_symmetry_space_group_name_H-M 'P 1 21/n 1'
_atom_sites_solution_hydrogens geom
_atom_sites_solution_primary direct
_atom_sites_solution_secondary difmap
_cell_angle_alpha 90.00
_cell_angle_beta 98.694(4)
_cell_angle_gamma 90.00
_cell_formula_units_Z 8
_cell_length_a 13.5031(6)
_cell_length_b 11.2985(5)
_cell_length_c 25.4543(12)
_cell_measurement_reflns_used 4754
_cell_measurement_temperature 100(2)
_cell_measurement_theta_max 29.2275
_cell_measurement_theta_min 3.0187
_cell_volume 3838.8(3)
_computing_structure_refinement SHELXL-97
_computing_structure_solution SHELXS-97
_diffrn_ambient_temperature 100(2)
_diffrn_detector_area_resol_mean 10.3457
_diffrn_measured_fraction_theta_full 0.999
_diffrn_measured_fraction_theta_max 0.999
_diffrn_measurement_device_type 'Oxford Diffraction KM4 CCD'
_diffrn_measurement_method '\w scans'
_diffrn_radiation_monochromator graphite
_diffrn_radiation_source 'Enhance (Mo) X-ray Source'
_diffrn_radiation_type 'Mo K\a'
_diffrn_radiation_wavelength 0.71073
_diffrn_reflns_av_R_equivalents 0.0493
_diffrn_reflns_av_sigmaI/netI 0.0826
_diffrn_reflns_limit_h_max 16
_diffrn_reflns_limit_h_min -16
_diffrn_reflns_limit_k_max 14
_diffrn_reflns_limit_k_min -11
_diffrn_reflns_limit_l_max 31
_diffrn_reflns_limit_l_min -23
_diffrn_reflns_number 18001
_diffrn_reflns_theta_full 26.37
_diffrn_reflns_theta_max 26.37
_diffrn_reflns_theta_min 3.02
_exptl_absorpt_coefficient_mu 0.186
_exptl_absorpt_correction_T_max 0.969
_exptl_absorpt_correction_T_min 0.957
_exptl_absorpt_correction_type multi-scan
_exptl_absorpt_process_details
;
CrysAlisPro, Agilent Technologies,
Version 1.171.35.15 (release 03-08-2011 CrysAlis171 .NET)
Empirical absorption correction using spherical harmonics,
implemented in SCALE3 ABSPACK scaling algorithm.
;
_exptl_crystal_colour colourless
_exptl_crystal_density_diffrn 1.189
_exptl_crystal_density_method 'not measured'
_exptl_crystal_description block
_exptl_crystal_F_000 1488
_exptl_crystal_preparation
;
Microwave treatment of hot water-tolbutamide suspension
;
_exptl_crystal_size_max 0.30
_exptl_crystal_size_mid 0.22
_exptl_crystal_size_min 0.17
_refine_diff_density_max 0.659
_refine_diff_density_min -0.560
_refine_diff_density_rms 0.068
_refine_ls_extinction_method none
_refine_ls_goodness_of_fit_ref 1.041
_refine_ls_hydrogen_treatment mixed
_refine_ls_matrix_type full
_refine_ls_number_parameters 453
_refine_ls_number_reflns 7821
_refine_ls_number_restraints 15
_refine_ls_restrained_S_all 1.055
_refine_ls_R_factor_all 0.1041
_refine_ls_R_factor_gt 0.0677
_refine_ls_shift/su_max 0.000
_refine_ls_shift/su_mean 0.000
_refine_ls_structure_factor_coef Fsqd
_refine_ls_weighting_details 'calc w=1/[\s^2^(Fo^2^)+(0.0476P)^2^+4.1860P] where P=(Fo^2^+2Fc^2^)/3'
_refine_ls_weighting_scheme calc
_refine_ls_wR_factor_gt 0.1339
_refine_ls_wR_factor_ref 0.1506
_reflns_number_gt 5534
_reflns_number_total 7821
_reflns_threshold_expression >2sigma(I)
_cod_data_source_file c3ce40145f.txt
_cod_data_source_block TBAsalt
_cod_original_sg_symbol_H-M 'P 21/n'
_cod_database_code 7209772

loop_
_symmetry_equiv_pos_as_xyz
'x, y, z'
'-x+1/2, y+1/2, -z+1/2'
'-x, -y, -z'
'x-1/2, -y-1/2, z-1/2'

loop_
_atom_site_label
_atom_site_type_symbol
_atom_site_fract_x
_atom_site_fract_y
_atom_site_fract_z
_atom_site_U_iso_or_equiv
_atom_site_adp_type
_atom_site_occupancy
_atom_site_symmetry_multiplicity
_atom_site_calc_flag
_atom_site_refinement_flags
_atom_site_disorder_assembly
_atom_site_disorder_group
S11 S 0.79105(5) 0.44025(7) 0.30819(3) 0.01746(18) Uani 1 1 d . . .
C11 C 0.6175(3) 0.3677(4) 0.51262(14) 0.0454(11) Uani 1 1 d . . .
H11A H 0.6052 0.2835 0.5182 0.068 Uiso 1 1 calc R . .
H11B H 0.5545 0.4116 0.5107 0.068 Uiso 1 1 calc R . .
H11C H 0.6657 0.3978 0.5423 0.068 Uiso 1 1 calc R . .
C12 C 0.6595(2) 0.3833(4) 0.46119(14) 0.0340(9) Uani 1 1 d . . .
C13 C 0.6816(3) 0.4948(4) 0.44467(15) 0.0454(10) Uani 1 1 d . . .
H13 H 0.6700 0.5611 0.4659 0.055 Uiso 1 1 calc R . .
C14 C 0.7203(3) 0.5130(3) 0.39790(15) 0.0415(10) Uani 1 1 d . . .
H14 H 0.7350 0.5909 0.3872 0.050 Uiso 1 1 calc R . .
C15 C 0.7375(2) 0.4164(3) 0.36686(12) 0.0212(7) Uani 1 1 d . . .
C16 C 0.7154(2) 0.3034(3) 0.38251(13) 0.0261(8) Uani 1 1 d . . .
H16 H 0.7265 0.2370 0.3613 0.031 Uiso 1 1 calc R . .
C17 C 0.6766(2) 0.2881(3) 0.42972(14) 0.0317(8) Uani 1 1 d . . .
H17 H 0.6617 0.2105 0.4405 0.038 Uiso 1 1 calc R . .
C18 C 0.6330(2) 0.5360(3) 0.26042(11) 0.0146(6) Uani 1 1 d . . .
C19 C 0.4805(2) 0.6406(3) 0.22144(13) 0.0226(7) Uani 1 1 d . . .
H19A H 0.4505 0.6604 0.2535 0.027 Uiso 1 1 calc R . .
H19B H 0.4533 0.5631 0.2080 0.027 Uiso 1 1 calc R . .
C50 C 0.4515(2) 0.7342(3) 0.17939(12) 0.0227(7) Uani 1 1 d . . .
H50A H 0.4797 0.8110 0.1930 0.027 Uiso 1 1 calc R . .
H50B H 0.3776 0.7419 0.1733 0.027 Uiso 1 1 calc R . .
C51 C 0.4864(2) 0.7092(3) 0.12656(13) 0.0257(7) Uani 1 1 d . . .
H51A H 0.5605 0.7120 0.1316 0.031 Uiso 1 1 calc R . .
H51B H 0.4612 0.7726 0.1012 0.031 Uiso 1 1 calc R . .
C52 C 0.4518(3) 0.5900(3) 0.10249(15) 0.0397(9) Uani 1 1 d . . .
H52A H 0.4863 0.5263 0.1241 0.060 Uiso 1 1 calc R . .
H52B H 0.4676 0.5850 0.0662 0.060 Uiso 1 1 calc R . .
H52C H 0.3793 0.5821 0.1017 0.060 Uiso 1 1 calc R . .
O11 O 0.89284(14) 0.47882(18) 0.32498(8) 0.0230(5) Uani 1 1 d . . .
O12 O 0.78066(14) 0.32953(18) 0.27904(8) 0.0219(5) Uani 1 1 d . . .
O13 O 0.58332(14) 0.44478(17) 0.26676(8) 0.0175(5) Uani 1 1 d . . .
N11 N 0.73421(17) 0.5486(2) 0.27736(10) 0.0163(5) Uani 1 1 d . . .
N12 N 0.58887(18) 0.6315(2) 0.23577(10) 0.0186(6) Uani 1 1 d . . .
H12N H 0.626(2) 0.690(3) 0.2327(13) 0.022(9) Uiso 1 1 d . . .
S21 S 0.23462(5) 0.15788(7) 0.18903(3) 0.01563(18) Uani 1 1 d . . .
C21 C 0.4422(3) 0.1841(4) -0.00574(14) 0.0384(9) Uani 1 1 d . . .
H21A H 0.5118 0.1568 0.0017 0.058 Uiso 1 1 calc R . .
H21B H 0.4405 0.2656 -0.0190 0.058 Uiso 1 1 calc R . .
H21C H 0.4043 0.1328 -0.0326 0.058 Uiso 1 1 calc R . .
C22 C 0.3961(2) 0.1795(3) 0.04448(12) 0.0256(8) Uani 1 1 d . . .
C23 C 0.3488(2) 0.2776(3) 0.06213(12) 0.0260(8) Uani 1 1 d . . .
H23 H 0.3472 0.3493 0.0426 0.031 Uiso 1 1 calc R . .
C24 C 0.3036(2) 0.2738(3) 0.10761(12) 0.0218(7) Uani 1 1 d . . .
H24 H 0.2715 0.3419 0.1190 0.026 Uiso 1 1 calc R . .
C25 C 0.3061(2) 0.1689(3) 0.13616(11) 0.0158(6) Uani 1 1 d . . .
C26 C 0.3553(2) 0.0707(3) 0.12002(12) 0.0217(7) Uani 1 1 d . . .
H26 H 0.3585 -0.0005 0.1401 0.026 Uiso 1 1 calc R . .
C27 C 0.3996(2) 0.0770(3) 0.07470(13) 0.0274(8) Uani 1 1 d . . .
H27 H 0.4334 0.0095 0.0639 0.033 Uiso 1 1 calc R . .
C28 C 0.3740(2) 0.0586(3) 0.25082(11) 0.0152(6) Uani 1 1 d . . .
N22 N 0.4067(2) -0.0413(2) 0.27643(11) 0.0213(6) Uani 1 1 d . A .
C29 C 0.5090(2) -0.0577(3) 0.30252(15) 0.0367(9) Uani 1 1 d D . .
H29A H 0.5545 -0.0238 0.2794 0.044 Uiso 0.560(6) 1 calc PR A 1
H29B H 0.5226 -0.1437 0.3053 0.044 Uiso 0.560(6) 1 calc PR A 1
H29C H 0.5469 0.0173 0.3025 0.044 Uiso 0.440(6) 1 d PR A 2
H29D H 0.5430 -0.1187 0.2838 0.044 Uiso 0.440(6) 1 d PR A 2
C60A C 0.5344(5) -0.0058(7) 0.3554(3) 0.044(2) Uiso 0.560(6) 1 d PD A 1
H60A H 0.5026 0.0728 0.3568 0.053 Uiso 0.560(6) 1 calc PR A 1
H60B H 0.6079 0.0036 0.3647 0.053 Uiso 0.560(6) 1 calc PR A 1
C61A C 0.4939(8) -0.0935(8) 0.3949(4) 0.084(3) Uiso 0.560(6) 1 d PD A 1
H61A H 0.5010 -0.0567 0.4306 0.101 Uiso 0.560(6) 1 calc PR A 1
H61B H 0.4216 -0.1078 0.3829 0.101 Uiso 0.560(6) 1 calc PR A 1
C62A C 0.5494(8) -0.2124(9) 0.3990(4) 0.097(4) Uiso 0.560(6) 1 d PD A 1
H62A H 0.5356 -0.2538 0.3648 0.146 Uiso 0.560(6) 1 calc PR A 1
H62B H 0.5264 -0.2609 0.4267 0.146 Uiso 0.560(6) 1 calc PR A 1
H62C H 0.6215 -0.1984 0.4080 0.146 Uiso 0.560(6) 1 calc PR A 1
C60B C 0.5033(9) -0.0998(10) 0.3641(4) 0.073(4) Uiso 0.440(6) 1 d PD A 2
H60C H 0.4601 -0.1708 0.3633 0.088 Uiso 0.440(6) 1 calc PR A 2
H60D H 0.5712 -0.1221 0.3816 0.088 Uiso 0.440(6) 1 calc PR A 2
C61B C 0.4629(8) -0.0057(10) 0.3962(3) 0.056(3) Uiso 0.440(6) 1 d PD A 2
H61C H 0.3948 0.0142 0.3781 0.067 Uiso 0.440(6) 1 calc PR A 2
H61D H 0.5048 0.0657 0.3944 0.067 Uiso 0.440(6) 1 calc PR A 2
C62B C 0.4556(8) -0.0278(10) 0.4548(4) 0.064(3) Uiso 0.440(6) 1 d PD A 2
H62D H 0.4064 -0.0904 0.4576 0.095 Uiso 0.440(6) 1 calc PR A 2
H62E H 0.4344 0.0451 0.4708 0.095 Uiso 0.440(6) 1 calc PR A 2
H62F H 0.5212 -0.0522 0.4735 0.095 Uiso 0.440(6) 1 calc PR A 2
O21 O 0.13455(14) 0.12538(19) 0.16478(8) 0.0209(5) Uani 1 1 d . . .
O22 O 0.24185(14) 0.27265(18) 0.21519(8) 0.0198(5) Uani 1 1 d . . .
O23 O 0.42945(14) 0.14737(18) 0.25024(8) 0.0198(5) Uani 1 1 d . . .
N21 N 0.27638(17) 0.0503(2) 0.22535(9) 0.0163(5) Uani 1 1 d . . .
H22N H 0.368(2) -0.094(3) 0.2770(12) 0.016(9) Uiso 1 1 d . . .
N31 N 0.6071(2) 0.2241(3) 0.21761(11) 0.0181(6) Uani 1 1 d . . .
C31 C 0.5828(2) 0.2579(3) 0.16091(12) 0.0215(7) Uani 1 1 d . . .
H31D H 0.5163 0.2967 0.1549 0.026 Uiso 1 1 calc R . .
H31E H 0.5787 0.1856 0.1387 0.026 Uiso 1 1 calc R . .
C32 C 0.6601(2) 0.3412(3) 0.14370(13) 0.0248(7) Uani 1 1 d . . .
H32A H 0.7280 0.3077 0.1541 0.030 Uiso 1 1 calc R . .
H32B H 0.6573 0.4184 0.1618 0.030 Uiso 1 1 calc R . .
C33 C 0.6401(3) 0.3595(3) 0.08327(13) 0.0305(8) Uani 1 1 d . . .
H33A H 0.6590 0.2864 0.0657 0.037 Uiso 1 1 calc R . .
H33B H 0.5674 0.3720 0.0722 0.037 Uiso 1 1 calc R . .
C34 C 0.6964(3) 0.4631(4) 0.06407(16) 0.0463(10) Uani 1 1 d . . .
H34A H 0.6789 0.5358 0.0815 0.069 Uiso 1 1 calc R . .
H34B H 0.6781 0.4713 0.0255 0.069 Uiso 1 1 calc R . .
H34C H 0.7687 0.4491 0.0728 0.069 Uiso 1 1 calc R . .
H31A H 0.553(3) 0.184(3) 0.2284(14) 0.035(10) Uiso 1 1 d . . .
H31B H 0.658(3) 0.177(3) 0.2232(12) 0.021(9) Uiso 1 1 d . . .
H31C H 0.620(3) 0.290(4) 0.2400(16) 0.052(12) Uiso 1 1 d . . .
N41 N 0.3972(2) 0.3827(3) 0.28775(10) 0.0179(6) Uani 1 1 d . . .
C41 C 0.4292(2) 0.3559(3) 0.34503(12) 0.0206(7) Uani 1 1 d . . .
H41D H 0.4514 0.4298 0.3641 0.025 Uiso 1 1 calc R . .
H41E H 0.4869 0.3008 0.3488 0.025 Uiso 1 1 calc R . .
C42 C 0.3457(2) 0.3012(3) 0.36981(13) 0.0319(8) Uani 1 1 d . . .
H42A H 0.3283 0.2231 0.3533 0.038 Uiso 1 1 calc R . .
H42B H 0.2856 0.3523 0.3630 0.038 Uiso 1 1 calc R . .
C43 C 0.3765(3) 0.2860(4) 0.42941(15) 0.0523(12) Uani 1 1 d . . .
H43A H 0.3931 0.3644 0.4457 0.063 Uiso 1 1 calc R . .
H43B H 0.4375 0.2363 0.4360 0.063 Uiso 1 1 calc R . .
C44 C 0.2945(4) 0.2289(6) 0.45581(18) 0.087(2) Uani 1 1 d . . .
H44A H 0.2335 0.2769 0.4488 0.130 Uiso 1 1 calc R . .
H44B H 0.3166 0.2239 0.4942 0.130 Uiso 1 1 calc R . .
H44C H 0.2807 0.1492 0.4414 0.130 Uiso 1 1 calc R . .
H41A H 0.345(3) 0.432(3) 0.2831(13) 0.026(9) Uiso 1 1 d . . .
H41B H 0.449(3) 0.417(3) 0.2745(14) 0.036(10) Uiso 1 1 d . . .
H41C H 0.382(3) 0.312(4) 0.2682(15) 0.042(11) Uiso 1 1 d . . .

loop_
_atom_site_aniso_label
_atom_site_aniso_U_11
_atom_site_aniso_U_22
_atom_site_aniso_U_33
_atom_site_aniso_U_23
_atom_site_aniso_U_13
_atom_site_aniso_U_12
S11 0.0152(3) 0.0136(4) 0.0229(4) -0.0012(3) 0.0007(3) 0.0007(3)
C11 0.0315(19) 0.074(3) 0.030(2) 0.018(2) 0.0032(16) 0.005(2)
C12 0.0264(17) 0.051(2) 0.0227(19) 0.0135(18) -0.0014(14) 0.0012(18)
C13 0.068(3) 0.040(2) 0.032(2) -0.0023(19) 0.0181(19) 0.006(2)
C14 0.068(3) 0.026(2) 0.034(2) -0.0016(17) 0.0168(19) -0.003(2)
C15 0.0219(15) 0.0188(16) 0.0215(17) 0.0029(13) -0.0020(12) 0.0020(14)
C16 0.0224(16) 0.0229(17) 0.0311(19) 0.0069(15) -0.0016(14) 0.0037(15)
C17 0.0267(17) 0.033(2) 0.034(2) 0.0173(17) -0.0014(15) -0.0027(16)
C18 0.0142(14) 0.0164(15) 0.0142(15) -0.0046(12) 0.0050(11) -0.0007(13)
C19 0.0137(14) 0.0289(18) 0.0252(18) 0.0048(15) 0.0028(12) -0.0029(14)
C50 0.0167(15) 0.0227(17) 0.0286(18) 0.0031(14) 0.0030(13) 0.0002(14)
C51 0.0290(17) 0.0234(17) 0.0249(18) 0.0041(15) 0.0047(14) 0.0025(15)
C52 0.048(2) 0.037(2) 0.033(2) -0.0039(18) 0.0005(17) 0.0045(19)
O11 0.0176(10) 0.0188(11) 0.0308(13) -0.0001(10) -0.0025(9) 0.0008(10)
O12 0.0197(10) 0.0169(11) 0.0282(13) -0.0056(10) 0.0003(9) 0.0023(9)
O13 0.0146(10) 0.0128(10) 0.0258(12) 0.0002(9) 0.0053(8) -0.0018(9)
N11 0.0147(11) 0.0118(12) 0.0219(14) 0.0016(11) 0.0011(10) 0.0001(11)
N12 0.0132(12) 0.0163(14) 0.0257(15) 0.0055(12) 0.0007(10) -0.0035(12)
S21 0.0145(3) 0.0170(4) 0.0156(4) -0.0005(3) 0.0030(3) -0.0008(3)
C21 0.038(2) 0.054(3) 0.026(2) 0.0000(18) 0.0135(16) -0.0087(19)
C22 0.0231(16) 0.038(2) 0.0163(17) -0.0005(15) 0.0051(13) -0.0080(16)
C23 0.0267(17) 0.0300(19) 0.0199(17) 0.0077(15) -0.0006(13) -0.0067(16)
C24 0.0189(15) 0.0251(17) 0.0209(17) 0.0021(14) 0.0014(12) 0.0006(14)
C25 0.0156(14) 0.0165(15) 0.0144(15) -0.0012(12) -0.0007(11) -0.0026(13)
C26 0.0236(16) 0.0224(17) 0.0195(17) 0.0011(14) 0.0042(13) -0.0027(14)
C27 0.0278(17) 0.0301(19) 0.0255(18) -0.0061(15) 0.0077(14) 0.0018(16)
C28 0.0153(14) 0.0171(15) 0.0147(15) -0.0019(13) 0.0071(11) -0.0003(13)
N22 0.0179(13) 0.0164(14) 0.0281(16) 0.0023(12) -0.0011(11) -0.0036(13)
C29 0.0223(17) 0.0276(19) 0.056(3) 0.0029(18) -0.0088(16) 0.0020(16)
O21 0.0159(10) 0.0254(12) 0.0210(12) 0.0007(10) 0.0019(8) -0.0004(9)
O22 0.0187(10) 0.0186(11) 0.0224(12) -0.0023(9) 0.0045(9) 0.0031(9)
O23 0.0157(10) 0.0151(11) 0.0289(13) 0.0002(9) 0.0049(9) -0.0017(9)
N21 0.0179(12) 0.0152(13) 0.0160(13) -0.0006(11) 0.0029(10) -0.0036(11)
N31 0.0115(13) 0.0158(14) 0.0266(16) -0.0006(12) 0.0019(11) 0.0003(12)
C31 0.0222(15) 0.0172(16) 0.0231(17) 0.0014(14) -0.0034(13) 0.0009(14)
C32 0.0244(16) 0.0228(17) 0.0277(18) 0.0000(15) 0.0057(13) 0.0006(15)
C33 0.0392(19) 0.0247(18) 0.0283(19) 0.0011(15) 0.0074(15) 0.0044(16)
C34 0.054(2) 0.047(3) 0.042(2) 0.014(2) 0.0186(19) 0.003(2)
N41 0.0131(13) 0.0178(14) 0.0231(15) -0.0008(12) 0.0032(11) 0.0008(13)
C41 0.0163(14) 0.0230(17) 0.0212(17) 0.0021(14) -0.0015(12) -0.0018(14)
C42 0.0227(16) 0.047(2) 0.0255(19) 0.0037(17) 0.0018(14) -0.0123(17)
C43 0.050(2) 0.076(3) 0.029(2) 0.011(2) 0.0021(18) -0.030(2)
C44 0.085(4) 0.144(6) 0.031(3) 0.009(3) 0.012(2) -0.060(4)

loop_
_atom_type_symbol
_atom_type_description
_atom_type_scat_dispersion_real
_atom_type_scat_dispersion_imag
_atom_type_scat_source
C C 0.0033 0.0016 'International Tables Vol C Tables 4.2.6.8 and 6.1.1.4'
H H 0.0000 0.0000 'International Tables Vol C Tables 4.2.6.8 and 6.1.1.4'
O O 0.0106 0.0060 'International Tables Vol C Tables 4.2.6.8 and 6.1.1.4'
S S 0.1246 0.1234 'International Tables Vol C Tables 4.2.6.8 and 6.1.1.4'
N N 0.0061 0.0033 'International Tables Vol C Tables 4.2.6.8 and 6.1.1.4'

loop_
_geom_angle_atom_site_label_1
_geom_angle_atom_site_label_2
_geom_angle_atom_site_label_3
_geom_angle
O11 S11 O12 115.22(13)
O11 S11 N11 106.32(12)
O12 S11 N11 114.21(13)
O11 S11 C15 106.70(14)
O12 S11 C15 106.22(14)
N11 S11 C15 107.72(13)
C12 C11 H11A 109.5
C12 C11 H11B 109.5
H11A C11 H11B 109.5
C12 C11 H11C 109.5
H11A C11 H11C 109.5
H11B C11 H11C 109.5
C13 C12 C17 118.2(3)
C13 C12 C11 119.9(4)
C17 C12 C11 121.9(4)
C12 C13 C14 121.7(4)
C12 C13 H13 119.1
C14 C13 H13 119.1
C13 C14 C15 119.3(3)
C13 C14 H14 120.3
C15 C14 H14 120.3
C16 C15 C14 120.0(3)
C16 C15 S11 121.0(3)
C14 C15 S11 119.0(3)
C15 C16 C17 119.2(3)
C15 C16 H16 120.4
C17 C16 H16 120.4
C12 C17 C16 121.4(3)
C12 C17 H17 119.3
C16 C17 H17 119.3
O13 C18 N12 120.9(2)
O13 C18 N11 124.8(3)
N12 C18 N11 114.4(2)
N12 C19 C50 111.7(2)
N12 C19 H19A 109.3
C50 C19 H19A 109.3
N12 C19 H19B 109.3
C50 C19 H19B 109.3
H19A C19 H19B 107.9
C19 C50 C51 114.5(3)
C19 C50 H50A 108.6
C51 C50 H50A 108.6
C19 C50 H50B 108.6
C51 C50 H50B 108.6
H50A C50 H50B 107.6
C50 C51 C52 113.8(3)
C50 C51 H51A 108.8
C52 C51 H51A 108.8
C50 C51 H51B 108.8
C52 C51 H51B 108.8
H51A C51 H51B 107.7
C51 C52 H52A 109.5
C51 C52 H52B 109.5
H52A C52 H52B 109.5
C51 C52 H52C 109.5
H52A C52 H52C 109.5
H52B C52 H52C 109.5
C18 N11 S11 117.2(2)
C18 N12 C19 122.2(3)
C18 N12 H12N 117(2)
C19 N12 H12N 120(2)
O21 S21 O22 114.57(12)
O21 S21 N21 106.42(12)
O22 S21 N21 115.14(13)
O21 S21 C25 105.92(13)
O22 S21 C25 106.15(13)
N21 S21 C25 108.13(13)
C22 C21 H21A 109.5
C22 C21 H21B 109.5
H21A C21 H21B 109.5
C22 C21 H21C 109.5
H21A C21 H21C 109.5
H21B C21 H21C 109.5
C27 C22 C23 117.8(3)
C27 C22 C21 121.1(3)
C23 C22 C21 121.2(3)
C22 C23 C24 121.8(3)
C22 C23 H23 119.1
C24 C23 H23 119.1
C25 C24 C23 118.9(3)
C25 C24 H24 120.5
C23 C24 H24 120.5
C26 C25 C24 120.2(3)
C26 C25 S21 120.5(2)
C24 C25 S21 118.9(2)
C27 C26 C25 119.6(3)
C27 C26 H26 120.2
C25 C26 H26 120.2
C26 C27 C22 121.6(3)
C26 C27 H27 119.2
C22 C27 H27 119.2
O23 C28 N22 121.7(3)
O23 C28 N21 125.3(3)
N22 C28 N21 113.0(3)
C28 N22 C29 123.3(3)
C28 N22 H22N 118(2)
C29 N22 H22N 118(2)
N22 C29 C60A 116.4(4)
N22 C29 C60B 107.1(5)
C60A C29 C60B 43.8(5)
N22 C29 H29A 108.2
C60A C29 H29A 108.2
C60B C29 H29A 142.9
N22 C29 H29B 108.2
C60A C29 H29B 108.2
C60B C29 H29B 71.5
H29A C29 H29B 107.3
N22 C29 H29C 110.3
C60A C29 H29C 66.9
C60B C29 H29C 110.2
H29A C29 H29C 45.6
H29B C29 H29C 138.6
N22 C29 H29D 110.3
C60A C29 H29D 131.5
C60B C29 H29D 110.4
H29A C29 H29D 66.9
H29B C29 H29D 42.0
H29C C29 H29D 108.6
C29 C60A C61A 106.3(6)
C29 C60A H29C 40.3
C61A C60A H29C 146.6
C29 C60A H60A 110.5
C61A C60A H60A 110.5
H29C C60A H60A 89.0
C29 C60A H60B 110.5
C61A C60A H60B 110.5
H29C C60A H60B 86.9
H60A C60A H60B 108.7
C62A C61A C60A 112.5(8)
C62A C61A H61A 109.1
C60A C61A H61A 109.1
C62A C61A H61B 109.1
C60A C61A H61B 109.1
H61A C61A H61B 107.8
C61B C60B C29 112.8(7)
C61B C60B H60C 109.0
C29 C60B H60C 109.0
C61B C60B H60D 109.0
C29 C60B H60D 109.0
H60C C60B H60D 107.8
C60B C61B C62B 120.0(9)
C60B C61B H61C 107.3
C62B C61B H61C 107.3
C60B C61B H61D 107.3
C62B C61B H61D 107.3
H61C C61B H61D 106.9
C61B C62B H62D 109.5
C61B C62B H62E 109.5
H62D C62B H62E 109.5
C61B C62B H62F 109.5
H62D C62B H62F 109.5
H62E C62B H62F 109.5
C28 N21 S21 117.0(2)
C31 N31 H31A 110(2)
C31 N31 H31B 112(2)
H31A N31 H31B 107(3)
C31 N31 H31C 112(2)
H31A N31 H31C 107(3)
H31B N31 H31C 108(3)
N31 C31 C32 112.4(2)
N31 C31 H31D 109.1
C32 C31 H31D 109.1
N31 C31 H31E 109.1
C32 C31 H31E 109.1
H31D C31 H31E 107.9
C31 C32 C33 110.4(3)
C31 C32 H32A 109.6
C33 C32 H32A 109.6
C31 C32 H32B 109.6
C33 C32 H32B 109.6
H32A C32 H32B 108.1
C34 C33 C32 113.9(3)
C34 C33 H33A 108.8
C32 C33 H33A 108.8
C34 C33 H33B 108.8
C32 C33 H33B 108.8
H33A C33 H33B 107.7
C33 C34 H34A 109.5
C33 C34 H34B 109.5
H34A C34 H34B 109.5
C33 C34 H34C 109.5
H34A C34 H34C 109.5
H34B C34 H34C 109.5
C41 N41 H41A 111(2)
C41 N41 H41B 109(2)
H41A N41 H41B 109(3)
C41 N41 H41C 110(2)
H41A N41 H41C 111(3)
H41B N41 H41C 106(3)
N41 C41 C42 111.7(2)
N41 C41 H41D 109.3
C42 C41 H41D 109.3
N41 C41 H41E 109.3
C42 C41 H41E 109.3
H41D C41 H41E 107.9
C41 C42 C43 110.8(3)
C41 C42 H42A 109.5
C43 C42 H42A 109.5
C41 C42 H42B 109.5
C43 C42 H42B 109.5
H42A C42 H42B 108.1
C42 C43 C44 112.4(3)
C42 C43 H43A 109.1
C44 C43 H43A 109.1
C42 C43 H43B 109.1
C44 C43 H43B 109.1
H43A C43 H43B 107.9
C43 C44 H44A 109.5
C43 C44 H44B 109.5
H44A C44 H44B 109.5
C43 C44 H44C 109.5
H44A C44 H44C 109.5
H44B C44 H44C 109.5

loop_
_geom_bond_atom_site_label_1
_geom_bond_atom_site_label_2
_geom_bond_distance
S11 O11 1.444(2)
S11 O12 1.450(2)
S11 N11 1.588(2)
S11 C15 1.776(3)
C11 C12 1.514(5)
C11 H11A 0.9800
C11 H11B 0.9800
C11 H11C 0.9800
C12 C13 1.375(5)
C12 C17 1.382(5)
C13 C14 1.386(5)
C13 H13 0.9500
C14 C15 1.387(5)
C14 H14 0.9500
C15 C16 1.384(4)
C16 C17 1.392(5)
C16 H16 0.9500
C17 H17 0.9500
C18 O13 1.253(3)
C18 N12 1.342(4)
C18 N11 1.377(3)
C19 N12 1.457(4)
C19 C50 1.513(4)
C19 H19A 0.9900
C19 H19B 0.9900
C50 C51 1.517(4)
C50 H50A 0.9900
C50 H50B 0.9900
C51 C52 1.523(5)
C51 H51A 0.9900
C51 H51B 0.9900
C52 H52A 0.9800
C52 H52B 0.9800
C52 H52C 0.9800
N12 H12N 0.84(3)
S21 O21 1.446(2)
S21 O22 1.454(2)
S21 N21 1.578(2)
S21 C25 1.775(3)
C21 C22 1.505(4)
C21 H21A 0.9800
C21 H21B 0.9800
C21 H21C 0.9800
C22 C27 1.387(5)
C22 C23 1.388(5)
C23 C24 1.388(4)
C23 H23 0.9500
C24 C25 1.388(4)
C24 H24 0.9500
C25 C26 1.387(4)
C26 C27 1.380(4)
C26 H26 0.9500
C27 H27 0.9500
C28 O23 1.253(3)
C28 N22 1.344(4)
C28 N21 1.382(4)
N22 C29 1.452(4)
N22 H22N 0.80(3)
C29 C60A 1.461(7)
C29 C60B 1.652(11)
C29 H29A 0.9900
C29 H29B 0.9900
C29 H29C 0.9900
C29 H29D 0.9900
C60A C61A 1.568(10)
C60A H29C 1.4067
C60A H60A 0.9900
C60A H60B 0.9900
C61A C62A 1.534(10)
C61A H61A 0.9900
C61A H61B 0.9900
C62A H62A 0.9800
C62A H62B 0.9800
C62A H62C 0.9800
C60B C61B 1.492(11)
C60B H60C 0.9900
C60B H60D 0.9900
C61B C62B 1.531(9)
C61B H61C 0.9900
C61B H61D 0.9900
C62B H62D 0.9800
C62B H62E 0.9800
C62B H62F 0.9800
N31 C31 1.481(4)
N31 H31A 0.93(4)
N31 H31B 0.87(3)
N31 H31C 0.94(4)
C31 C32 1.518(4)
C31 H31D 0.9900
C31 H31E 0.9900
C32 C33 1.535(4)
C32 H32A 0.9900
C32 H32B 0.9900
C33 C34 1.517(5)
C33 H33A 0.9900
C33 H33B 0.9900
C34 H34A 0.9800
C34 H34B 0.9800
C34 H34C 0.9800
N41 C41 1.488(4)
N41 H41A 0.89(4)
N41 H41B 0.91(4)
N41 H41C 0.95(4)
C41 C42 1.505(4)
C41 H41D 0.9900
C41 H41E 0.9900
C42 C43 1.521(5)
C42 H42A 0.9900
C42 H42B 0.9900
C43 C44 1.522(6)
C43 H43A 0.9900
C43 H43B 0.9900
C44 H44A 0.9800
C44 H44B 0.9800
C44 H44C 0.9800

loop_
_geom_hbond_atom_site_label_D
_geom_hbond_atom_site_label_H
_geom_hbond_atom_site_label_A
_geom_hbond_distance_DH
_geom_hbond_distance_HA
_geom_hbond_distance_DA
_geom_hbond_angle_DHA
_geom_hbond_site_symmetry_A
N12 H12N O12 0.84(3) 2.06(3) 2.908(3) 176(3) 2_655
N22 H22N O22 0.80(3) 2.14(3) 2.936(3) 174(3) 2_545
N31 H31A O23 0.93(4) 1.88(4) 2.792(3) 164(3) .
N31 H31B O11 0.87(3) 2.60(3) 2.975(4) 107(2) 2_645
N31 H31B N11 0.87(3) 2.05(4) 2.908(4) 168(3) 2_645
N31 H31C O12 0.94(4) 2.29(4) 2.873(3) 120(3) .
N31 H31C O13 0.94(4) 1.97(4) 2.830(4) 152(3) .
N41 H41A O21 0.89(4) 2.55(3) 3.052(4) 116(2) 2
N41 H41A N21 0.89(4) 2.11(4) 2.993(4) 178(3) 2
N41 H41B O13 0.91(4) 1.88(4) 2.738(3) 157(3) .
N41 H41C O22 0.95(4) 2.20(4) 2.861(3) 126(3) .
N41 H41C O23 0.95(4) 2.04(4) 2.881(4) 147(3) .

loop_
_geom_torsion_atom_site_label_1
_geom_torsion_atom_site_label_2
_geom_torsion_atom_site_label_3
_geom_torsion_atom_site_label_4
_geom_torsion
C17 C12 C13 C14 -0.2(6)
C11 C12 C13 C14 179.9(4)
C12 C13 C14 C15 -0.1(6)
C13 C14 C15 C16 0.4(6)
C13 C14 C15 S11 -177.9(3)
O11 S11 C15 C16 -110.1(3)
O12 S11 C15 C16 13.3(3)
N11 S11 C15 C16 136.1(2)
O11 S11 C15 C14 68.1(3)
O12 S11 C15 C14 -168.5(3)
N11 S11 C15 C14 -45.7(3)
C14 C15 C16 C17 -0.5(5)
S11 C15 C16 C17 177.8(2)
C13 C12 C17 C16 0.1(5)
C11 C12 C17 C16 -179.9(3)
C15 C16 C17 C12 0.2(5)
N12 C19 C50 C51 63.3(3)
C19 C50 C51 C52 55.7(4)
O13 C18 N11 S11 -1.3(4)
N12 C18 N11 S11 178.5(2)
O11 S11 N11 C18 -175.7(2)
O12 S11 N11 C18 56.1(2)
C15 S11 N11 C18 -61.6(2)
O13 C18 N12 C19 8.2(4)
N11 C18 N12 C19 -171.6(3)
C50 C19 N12 C18 -161.3(3)
C27 C22 C23 C24 -1.8(5)
C21 C22 C23 C24 178.3(3)
C22 C23 C24 C25 0.1(5)
C23 C24 C25 C26 1.6(4)
C23 C24 C25 S21 -171.8(2)
O21 S21 C25 C26 -89.3(3)
O22 S21 C25 C26 148.5(2)
N21 S21 C25 C26 24.4(3)
O21 S21 C25 C24 84.1(3)
O22 S21 C25 C24 -38.1(3)
N21 S21 C25 C24 -162.2(2)
C24 C25 C26 C27 -1.6(4)
S21 C25 C26 C27 171.7(2)
C25 C26 C27 C22 -0.2(5)
C23 C22 C27 C26 1.8(5)
C21 C22 C27 C26 -178.2(3)
O23 C28 N22 C29 -3.8(5)
N21 C28 N22 C29 174.9(3)
C28 N22 C29 C60A 80.8(5)
C28 N22 C29 C60B 127.1(5)
N22 C29 C60A C61A 79.9(6)
C60B C29 C60A C61A -7.6(7)
C29 C60A C61A C62A 66.6(10)
N22 C29 C60B C61B -66.2(9)
C60A C29 C60B C61B 44.4(8)
C29 C60B C61B C62B -178.0(8)
O23 C28 N21 S21 5.1(4)
N22 C28 N21 S21 -173.6(2)
O21 S21 N21 C28 176.8(2)
O22 S21 N21 C28 -55.1(2)
C25 S21 N21 C28 63.4(2)
N31 C31 C32 C33 171.9(3)
C31 C32 C33 C34 165.7(3)
N41 C41 C42 C43 -174.2(3)
C41 C42 C43 C44 -179.0(4)
